data_2216421
loop_
_publ_author_name
'Hang, Tian'
'Fu, Da-Wei'
'Ye, Qiong'

_publ_section_title
<i>catena</i>-Poly[[[2-(2-methyl-1<i>H</i>-benzimidazol-1-yl)acetonitrile-\k<i>N</i>^3^]copper(I)]-\m-cyanido]
_journal_issue 12
_journal_name_full 'Acta Crystallographica Section E'
_journal_page_first m3123
_journal_paper_doi 10.1107/S1600536807059867
_journal_volume 63
_journal_year 2007
_chemical_formula_iupac '[Cu (CN) (C10 H9 N3)]'
_chemical_formula_moiety 'C11 H9 Cu N4'
_chemical_formula_sum 'C11 H9 Cu N4'
_chemical_formula_weight 260.76
_chemical_name_systematic
;
(\m~2~-Cyano)-2-[2-methyl(1H-benzo[d]imidazol-1-yl)acetonitrile]copper(I)
;
_space_group_IT_number 14
_symmetry_cell_setting monoclinic
_symmetry_space_group_name_Hall '-P 2ybc'
_symmetry_space_group_name_H-M 'P 1 21/c 1'
_atom_sites_solution_hydrogens geom
_atom_sites_solution_primary direct
_atom_sites_solution_secondary difmap
_audit_creation_method SHELXL-97
_cell_angle_alpha 90.0
_cell_angle_beta 109.11(3)
_cell_angle_gamma 90.0
_cell_formula_units_Z 4
_cell_length_a 13.267(3)
_cell_length_b 9.2456(18)
_cell_length_c 9.1109(18)
_cell_measurement_reflns_used 8475
_cell_measurement_temperature 293(2)
_cell_measurement_theta_max 27.53
_cell_measurement_theta_min 3.25
_cell_volume 1056.0(4)
_computing_cell_refinement 'CrystalClear (Rigaku, 2005)'
_computing_data_collection 'CrystalClear (Rigaku, 2005)'
_computing_data_reduction 'CrystalClear (Rigaku, 2005)'
_computing_molecular_graphics 'PLATON (Spek, 2003) and XP from SHELXTL/PC (Sheldrick, 1998)'
_computing_publication_material 'SHELXTL/PC (Sheldrick, 1998)'
_computing_structure_refinement 'SHELXL97 (Sheldrick, 1997)'
_computing_structure_solution 'SHELXS97 (Sheldrick, 1997)'
_diffrn_ambient_temperature 293(2)
_diffrn_detector_area_resol_mean 13.6612
_diffrn_measured_fraction_theta_full 0.999
_diffrn_measured_fraction_theta_max 0.999
_diffrn_measurement_device_type 'Mercury2 (2x2 bin mode)'
_diffrn_measurement_method CCD_Profile_fitting
_diffrn_radiation_monochromator graphite
_diffrn_radiation_source 'fine-focus sealed tube'
_diffrn_radiation_type MoK\a
_diffrn_radiation_wavelength 0.71073
_diffrn_reflns_av_R_equivalents 0.1140
_diffrn_reflns_av_sigmaI/netI 0.0934
_diffrn_reflns_limit_h_max 17
_diffrn_reflns_limit_h_min -17
_diffrn_reflns_limit_k_max 12
_diffrn_reflns_limit_k_min -11
_diffrn_reflns_limit_l_max 11
_diffrn_reflns_limit_l_min -11
_diffrn_reflns_number 10564
_diffrn_reflns_theta_full 27.49
_diffrn_reflns_theta_max 27.49
_diffrn_reflns_theta_min 3.23
_exptl_absorpt_coefficient_mu 2.042
_exptl_absorpt_correction_T_max 0.796
_exptl_absorpt_correction_T_min 0.645
_exptl_absorpt_correction_type multi-scan
_exptl_absorpt_process_details '(CrystalClear; Rigaku, 2005)'
_exptl_crystal_colour Colorless
_exptl_crystal_density_diffrn 1.640
_exptl_crystal_density_method 'not measured'
_exptl_crystal_description Block
_exptl_crystal_F_000 528
_exptl_crystal_size_max 0.2200
_exptl_crystal_size_mid 0.1800
_exptl_crystal_size_min 0.1200
_refine_diff_density_max 0.396
_refine_diff_density_min -0.382
_refine_ls_extinction_method none
_refine_ls_goodness_of_fit_ref 1.027
_refine_ls_hydrogen_treatment constr
_refine_ls_matrix_type full
_refine_ls_number_parameters 146
_refine_ls_number_reflns 2411
_refine_ls_number_restraints 0
_refine_ls_restrained_S_all 1.027
_refine_ls_R_factor_all 0.1112
_refine_ls_R_factor_gt 0.0587
_refine_ls_shift/su_max 0.000
_refine_ls_shift/su_mean 0.000
_refine_ls_structure_factor_coef Fsqd
_refine_ls_weighting_details 'calc w=1/[\s^2^(Fo^2^)+(0.0403P)^2^+0.0000P] where P=(Fo^2^+2Fc^2^)/3'
_refine_ls_weighting_scheme calc
_refine_ls_wR_factor_gt 0.1044
_refine_ls_wR_factor_ref 0.1205
_reflns_number_gt 1523
_reflns_number_total 2411
_reflns_threshold_expression I>2\s(I)
_cod_data_source_file dn2273.cif
_cod_data_source_block I
_cod_original_sg_symbol_H-M P21/c
_cod_database_code 2216421
_cod_database_fobs_code 2216421

loop_
_symmetry_equiv_pos_as_xyz
'x, y, z'
'-x, y+1/2, -z+1/2'
'-x, -y, -z'
'x, -y-1/2, z-1/2'

loop_
_atom_site_type_symbol
_atom_site_label
_atom_site_fract_x
_atom_site_fract_y
_atom_site_fract_z
_atom_site_U_iso_or_equiv
_atom_site_adp_type
_atom_site_calc_flag
_atom_site_refinement_flags
_atom_site_occupancy
C C1 0.0444(4) 0.1630(5) -0.1163(5) 0.0452(12) Uani d . 1
H H1 -0.0019 0.1011 -0.1875 0.054 Uiso calc R 1
C C2 0.0320(4) 0.3111(5) -0.1390(5) 0.0424(12) Uani d . 1
H H2 -0.0220 0.3459 -0.2252 0.051 Uiso calc R 1
C C3 0.3109(4) 0.0462(4) 0.3248(5) 0.0391(11) Uani d . 1
H H3A 0.2589 -0.0280 0.2768 0.047 Uiso calc R 1
H H3B 0.3170 0.0516 0.4337 0.047 Uiso calc R 1
C C4 0.1235(4) 0.1043(5) 0.0093(5) 0.0421(12) Uani d . 1
H H4 0.1325 0.0049 0.0234 0.051 Uiso calc R 1
C C5 0.4145(4) 0.0051(5) 0.3121(5) 0.0414(12) Uani d . 1
C C6 0.0980(3) 0.4083(5) -0.0364(5) 0.0352(11) Uani d . 1
H H6 0.0900 0.5075 -0.0523 0.042 Uiso calc R 1
C C7 0.3085(3) 0.3196(4) 0.3065(5) 0.0281(10) Uani d . 1
C C8 0.1884(3) 0.2021(4) 0.1124(5) 0.0287(10) Uani d . 1
C C9 0.3986(4) 0.3413(5) 0.4509(5) 0.0405(12) Uani d . 1
H H9A 0.4642 0.3200 0.4326 0.061 Uiso calc R 1
H H9B 0.3908 0.2782 0.5302 0.061 Uiso calc R 1
H H9C 0.3994 0.4400 0.4842 0.061 Uiso calc R 1
N N1B 0.2695(4) 0.7159(4) 0.4355(5) 0.0471(12) Uani d P 0.50
C C10A 0.2695(4) 0.7159(4) 0.4355(5) 0.0471(12) Uani d P 0.50
C C11 0.1765(3) 0.3518(4) 0.0908(4) 0.0268(9) Uani d . 1
Cu Cu1 0.26730(5) 0.64111(6) 0.23978(6) 0.0411(2) Uani d . 1
N N1A 0.2663(4) 0.7661(4) 0.5510(5) 0.0431(11) Uani d P 0.50
C C10B 0.2663(4) 0.7661(4) 0.5510(5) 0.0431(11) Uani d P 0.50
N N2 0.4948(4) -0.0270(5) 0.3056(5) 0.0694(14) Uani d . 1
N N3 0.2733(3) 0.1842(3) 0.2514(4) 0.0295(8) Uani d . 1
N N4 0.2535(3) 0.4221(4) 0.2148(3) 0.0286(8) Uani d . 1

loop_
_atom_site_aniso_label
_atom_site_aniso_U_11
_atom_site_aniso_U_22
_atom_site_aniso_U_33
_atom_site_aniso_U_12
_atom_site_aniso_U_13
_atom_site_aniso_U_23
C1 0.046(3) 0.045(3) 0.041(3) -0.010(2) 0.010(2) -0.012(2)
C2 0.037(3) 0.056(3) 0.030(2) 0.000(2) 0.005(2) -0.002(2)
C3 0.049(3) 0.023(2) 0.049(3) 0.005(2) 0.021(3) 0.010(2)
C4 0.048(3) 0.028(3) 0.053(3) -0.006(2) 0.019(3) -0.012(2)
C5 0.052(3) 0.044(3) 0.027(2) 0.016(3) 0.011(3) 0.004(2)
C6 0.034(3) 0.036(2) 0.033(2) 0.005(2) 0.009(2) 0.003(2)
C7 0.029(2) 0.030(2) 0.027(2) -0.0079(19) 0.012(2) -0.0002(18)
C8 0.029(2) 0.024(2) 0.035(2) 0.0012(19) 0.012(2) -0.0028(18)
C9 0.039(3) 0.047(3) 0.030(2) -0.008(2) 0.004(2) 0.003(2)
N1B 0.078(4) 0.025(2) 0.036(2) -0.002(2) 0.014(2) 0.0061(19)
C10A 0.078(4) 0.025(2) 0.036(2) -0.002(2) 0.014(2) 0.0061(19)
C11 0.030(2) 0.025(2) 0.028(2) -0.0035(19) 0.0136(19) -0.0041(18)
Cu1 0.0608(4) 0.0280(3) 0.0326(3) -0.0038(3) 0.0126(3) -0.0023(2)
N1A 0.074(3) 0.025(2) 0.030(2) -0.003(2) 0.017(2) -0.0009(17)
C10B 0.074(3) 0.025(2) 0.030(2) -0.003(2) 0.017(2) -0.0009(17)
N2 0.064(3) 0.094(4) 0.047(3) 0.035(3) 0.015(3) 0.002(2)
N3 0.033(2) 0.0245(18) 0.0291(19) 0.0012(16) 0.0081(17) 0.0043(14)
N4 0.035(2) 0.0226(18) 0.0268(19) -0.0010(16) 0.0083(17) 0.0016(14)

loop_
_atom_type_symbol
_atom_type_description
_atom_type_scat_dispersion_real
_atom_type_scat_dispersion_imag
_atom_type_scat_source
C C 0.0033 0.0016 'International Tables Vol C Tables 4.2.6.8 and 6.1.1.4'
H H 0.0000 0.0000 'International Tables Vol C Tables 4.2.6.8 and 6.1.1.4'
Cu Cu 0.3201 1.2651 'International Tables Vol C Tables 4.2.6.8 and 6.1.1.4'
N N 0.0061 0.0033 'International Tables Vol C Tables 4.2.6.8 and 6.1.1.4'

loop_
_geom_angle_atom_site_label_1
_geom_angle_atom_site_label_2
_geom_angle_atom_site_label_3
_geom_angle_site_symmetry_1
_geom_angle_site_symmetry_3
_geom_angle
C4 C1 C2 . . 122.1(4)
C4 C1 H1 . . 119.0
C2 C1 H1 . . 119.0
C6 C2 C1 . . 121.5(4)
C6 C2 H2 . . 119.3
C1 C2 H2 . . 119.2
N3 C3 C5 . . 112.4(4)
N3 C3 H3A . . 109.1
C5 C3 H3A . . 109.1
N3 C3 H3B . . 109.1
C5 C3 H3B . . 109.1
H3A C3 H3B . . 107.9
C8 C4 C1 . . 116.1(4)
C8 C4 H4 . . 121.9
C1 C4 H4 . . 121.9
N2 C5 C3 . . 178.5(5)
C11 C6 C2 . . 117.3(4)
C11 C6 H6 . . 121.4
C2 C6 H6 . . 121.4
N4 C7 N3 . . 111.9(4)
N4 C7 C9 . . 126.1(4)
N3 C7 C9 . . 122.0(4)
C4 C8 C11 . . 122.3(4)
C4 C8 N3 . . 132.4(4)
C11 C8 N3 . . 105.3(3)
C7 C9 H9A . . 109.5
C7 C9 H9B . . 109.5
H9A C9 H9B . . 109.5
C7 C9 H9C . . 109.5
H9A C9 H9C . . 109.5
H9B C9 H9C . . 109.5
N1A N1B Cu1 . . 176.4(4)
C6 C11 C8 . . 120.7(4)
C6 C11 N4 . . 130.4(4)
C8 C11 N4 . . 108.9(3)
N1B Cu1 C10B . 4_575 132.14(17)
N1B Cu1 N1A . 4_575 132.14(17)
C10B Cu1 N1A 4_575 4_575 0.0(2)
N1B Cu1 N4 . . 116.01(14)
C10B Cu1 N4 4_575 . 111.72(14)
N1A Cu1 N4 4_575 . 111.72(14)
N1B N1A Cu1 . 4_576 176.2(4)
C7 N3 C8 . . 107.4(3)
C7 N3 C3 . . 127.5(4)
C8 N3 C3 . . 125.0(3)
C7 N4 C11 . . 106.5(3)
C7 N4 Cu1 . . 129.3(3)
C11 N4 Cu1 . . 124.2(3)

loop_
_geom_bond_atom_site_label_1
_geom_bond_atom_site_label_2
_geom_bond_site_symmetry_2
_geom_bond_distance
C1 C4 . 1.385(6)
C1 C2 . 1.387(6)
C1 H1 . 0.9300
C2 C6 . 1.382(6)
C2 H2 . 0.9300
C3 N3 . 1.451(5)
C3 C5 . 1.467(7)
C3 H3A . 0.9700
C3 H3B . 0.9700
C4 C8 . 1.383(6)
C4 H4 . 0.9300
C5 N2 . 1.126(6)
C6 C11 . 1.381(5)
C6 H6 . 0.9300
C7 N4 . 1.315(5)
C7 N3 . 1.372(5)
C7 C9 . 1.473(6)
C8 C11 . 1.400(5)
C8 N3 . 1.401(5)
C9 H9A . 0.9600
C9 H9B . 0.9600
C9 H9C . 0.9600
N1B N1A . 1.164(5)
N1B Cu1 . 1.904(4)
C11 N4 . 1.409(5)
Cu1 C10B 4_575 1.918(4)
Cu1 N1A 4_575 1.918(4)
Cu1 N4 . 2.039(3)
N1A Cu1 4_576 1.918(4)

loop_
_geom_hbond_atom_site_label_D
_geom_hbond_atom_site_label_H
_geom_hbond_atom_site_label_A
_geom_hbond_site_symmetry_A
_geom_hbond_distance_DH
_geom_hbond_distance_HA
_geom_hbond_distance_DA
_geom_hbond_angle_DHA
C3 H3A Cu1 1_545 0.97 3.08 3.830(4) 134.9
